data_1556814
loop_
_publ_author_name
'Sanjuan-Szklarz, W Fabiola'
'Hoser, Anna A.'
'Gutmann, Matthias'
'Madsen, Anders \/Ostergaard'
'Wo\'zniak, Krzysztof'

_publ_section_title
;
 Yes, one can obtain better quality structures from routine X-ray data
 collection.
;
_journal_issue 'Pt 1'
_journal_name_full IUCrJ
_journal_page_first 61
_journal_page_last 70
_journal_paper_doi 10.1107/S2052252515020941
_journal_volume 3
_journal_year 2016
_chemical_absolute_configuration ad
_chemical_formula_moiety 'C22 H16 Cl2'
_chemical_formula_sum 'C20 H14 Cl4'
_chemical_formula_weight 396.11
_space_group_crystal_system monoclinic
_space_group_IT_number 4
_space_group_name_Hall 'P 2yb'
_space_group_name_H-M_alt 'P 1 21 1'
_atom_sites_solution_hydrogens geom
_atom_sites_solution_primary direct
_atom_sites_solution_secondary difmap
_audit_creation_date 2014-04-01
_audit_creation_method
;
Olex2 1.2
(compiled 2014.02.17 svn.r2891 for OlexSys, GUI svn.r4779)
;
_audit_update_record ' 2008-07-30T15:42  Initial CIF as created by GSAS2CIF'
_cell_angle_alpha 90.00
_cell_angle_beta 94.021(3)
_cell_angle_gamma 90.00
_cell_formula_units_Z 4
_cell_length_a 13.5510(5)
_cell_length_b 8.0183(3)
_cell_length_c 14.8834(4)
_cell_measurement_temperature 293(2)
_cell_volume 1613.19(10)
_computing_molecular_graphics 'Olex2 (Dolomanov et al., 2009)'
_computing_publication_material 'Olex2 (Dolomanov et al., 2009)'
_computing_structure_refinement 'XL (Sheldrick, 2008)'
_computing_structure_solution 'SHELXS-97 (Sheldrick, 2008)'
_diffrn_ambient_temperature 293(2)
_diffrn_measured_fraction_theta_full 0.997
_diffrn_measured_fraction_theta_max 0.999
_diffrn_radiation_monochromator graphite
_diffrn_radiation_type MoK\a
_diffrn_radiation_wavelength 0.71073
_diffrn_reflns_av_R_equivalents 0.0000
_diffrn_reflns_av_unetI/netI 0.0301
_diffrn_reflns_limit_h_max 24
_diffrn_reflns_limit_h_min -24
_diffrn_reflns_limit_k_max 14
_diffrn_reflns_limit_k_min -14
_diffrn_reflns_limit_l_max 26
_diffrn_reflns_limit_l_min 0
_diffrn_reflns_number 19996
_diffrn_reflns_theta_full 26.00
_diffrn_reflns_theta_max 40.00
_diffrn_reflns_theta_min 1.37
_diffrn_source 'fine-focus sealed tube'
_exptl_absorpt_coefficient_mu 0.732
_exptl_crystal_density_diffrn 1.631
_exptl_crystal_density_method 'not measured'
_exptl_crystal_F_000 808
_refine_diff_density_max 0.795
_refine_diff_density_min -0.397
_refine_diff_density_rms 0.061
_refine_ls_abs_structure_details 'Flack H D (1983), Acta Cryst. A39, 876-881'
_refine_ls_abs_structure_Flack 0.008(14)
_refine_ls_extinction_method none
_refine_ls_goodness_of_fit_all 2.62
_refine_ls_goodness_of_fit_ref 1.111
_refine_ls_hydrogen_treatment constr
_refine_ls_matrix_type full
_refine_ls_number_parameters 529
_refine_ls_number_reflns 19996
_refine_ls_number_restraints 1
_refine_ls_restrained_S_all 1.111
_refine_ls_R_factor_all 0.0269
_refine_ls_R_factor_gt 0.0262
_refine_ls_shift/su_max 0.002
_refine_ls_shift/su_mean 0.000
_refine_ls_structure_factor_coef Fsqd
_refine_ls_weighting_details 'calc w=1/[\s^2^(Fo^2^)+(0.0390P)^2^+0.0997P] where P=(Fo^2^+2Fc^2^)/3'
_refine_ls_weighting_scheme calc
_refine_ls_wR_factor_gt 0.0724
_refine_ls_wR_factor_ref 0.0738
_reflns_number_gt 19609
_reflns_number_total 19996
_reflns_threshold_expression >2sigma(I)
_cod_data_source_file fc5011.cif
_cod_data_source_block DCDMT_IAM_80
_cod_database_code 1556814
_olex2_refinement_description
;
1. Fixed Uiso
 At 1.2 times of:
  All C(H) groups
 At 1.5 times of:
  All C(H,H,H) groups
;

loop_
_space_group_symop_id
_space_group_symop_operation_xyz
1 'x, y, z'
2 '-x, y+1/2, -z'

loop_
_atom_site_label
_atom_site_type_symbol
_atom_site_fract_x
_atom_site_fract_y
_atom_site_fract_z
_atom_site_U_iso_or_equiv
_atom_site_adp_type
_atom_site_occupancy
_atom_site_calc_flag
_atom_site_refinement_flags_posn
Cl1 Cl 0.511331(13) 0.73110(3) 0.077049(11) 0.02220(3) Uani 1 d .
Cl2 Cl 0.485675(13) 0.63556(3) 0.489953(10) 0.02255(3) Uani 1 d .
Cl3 Cl 0.015099(13) 0.78366(3) 0.529138(13) 0.02641(4) Uani 1 d .
Cl4 Cl -0.009209(14) 0.84640(3) 0.943834(12) 0.02648(4) Uani 1 d .
C001 C 0.23234(4) 0.60905(6) 0.19727(3) 0.01019(7) Uani 1 d .
C002 C 0.40377(4) 0.58999(6) 0.31466(3) 0.00959(7) Uani 1 d .
C003 C 0.32410(4) 0.52526(6) 0.16309(3) 0.01035(7) Uani 1 d .
C004 C 0.47804(4) 0.65791(7) 0.37296(4) 0.01299(8) Uani 1 d .
C005 C 0.17806(4) 1.00833(6) 0.83712(3) 0.01080(7) Uani 1 d .
C006 C 0.32195(4) 0.34537(6) 0.19686(4) 0.01110(7) Uani 1 d .
C007 C 0.41108(4) 0.60783(6) 0.21989(3) 0.00950(7) Uani 1 d .
C008 C 0.49096(4) 0.69640(7) 0.18992(4) 0.01251(8) Uani 1 d .
C009 C 0.01064(4) 0.83653(8) 0.82934(4) 0.01458(8) Uani 1 d .
C010 C 0.34083(4) 0.84148(8) 0.86884(4) 0.01601(9) Uani 1 d .
H010 H 0.3395(10) 0.8533(18) 0.9270(9) 0.019 Uiso 1 d R
C011 C 0.17985(4) 1.17454(6) 0.78702(4) 0.01089(7) Uani 1 d .
C012 C 0.16119(4) 0.69649(7) 0.14464(4) 0.01501(8) Uani 1 d .
H012 H 0.1654(9) 0.7087(17) 0.0849(9) 0.018 Uiso 1 d R
C013 C 0.27507(4) 0.89710(6) 0.71691(3) 0.01013(7) Uani 1 d .
C014 C 0.18950(4) 0.97922(6) 0.66059(3) 0.01011(7) Uani 1 d .
C015 C 0.22486(4) 0.59479(6) 0.28999(3) 0.01014(7) Uani 1 d .
C016 C 0.18020(5) 1.47382(8) 0.77176(6) 0.02100(11) Uani 1 d .
H016 H 0.1798(10) 1.576(2) 0.7987(10) 0.025 Uiso 1 d R
C017 C 0.18510(4) 1.15908(6) 0.69408(4) 0.01054(7) Uani 1 d .
C018 C 0.35339(4) 0.81085(7) 0.68312(4) 0.01459(8) Uani 1 d .
H018 H 0.3548(9) 0.7986(18) 0.6179(9) 0.018 Uiso 1 d R
C019 C 0.02221(4) 0.80780(7) 0.64595(4) 0.01438(8) Uani 1 d .
C020 C 0.30929(4) 0.49633(6) 0.33905(3) 0.01016(7) Uani 1 d .
C021 C 0.31410(4) 0.33012(6) 0.28949(4) 0.01105(7) Uani 1 d .
C022 C 0.26901(4) 0.91252(6) 0.80977(3) 0.01072(7) Uani 1 d .
C023 C -0.05469(4) 0.73052(8) 0.68721(5) 0.01871(10) Uani 1 d .
H023 H -0.1045(10) 0.6673(19) 0.6527(10) 0.022 Uiso 1 d R
C024 C 0.09622(4) 0.89570(6) 0.69520(4) 0.01037(7) Uani 1 d .
C025 C 0.31636(5) 0.03080(7) 0.27452(6) 0.02077(11) Uani 1 d .
H025 H 0.3134(10) -0.081(2) 0.2969(10) 0.025 Uiso 1 d R
C026 C 0.09011(4) 0.91099(6) 0.79017(3) 0.01040(7) Uani 1 d .
C027 C 0.20573(5) 0.97150(9) 0.56037(4) 0.01703(9) Uani 1 d .
H02A H 0.2124(11) 0.861(2) 0.5354(10) 0.026 Uiso 1 d R
H02B H 0.2688(10) 1.029(2) 0.5478(10) 0.026 Uiso 1 d R
H02C H 0.1538(10) 1.028(2) 0.5247(10) 0.026 Uiso 1 d R
C028 C 0.42469(4) 0.73696(9) 0.74284(5) 0.01862(10) Uani 1 d .
H028 H 0.4802(10) 0.6712(18) 0.7221(9) 0.022 Uiso 1 d R
C029 C 0.55581(4) 0.74920(8) 0.34073(4) 0.01625(9) Uani 1 d .
H029 H 0.6031(9) 0.7963(18) 0.3817(9) 0.019 Uiso 1 d R
C030 C 0.56227(4) 0.76863(8) 0.24969(4) 0.01569(9) Uani 1 d .
H030 H 0.6157(9) 0.8306(18) 0.2247(9) 0.019 Uiso 1 d R
C031 C 0.17769(5) 1.33180(7) 0.82612(5) 0.01630(9) Uani 1 d .
H031 H 0.1745(10) 1.3414(19) 0.8902(9) 0.020 Uiso 1 d R
C032 C 0.18408(5) 1.45785(8) 0.67936(6) 0.02025(11) Uani 1 d .
H032 H 0.1832(10) 1.549(2) 0.6422(10) 0.024 Uiso 1 d R
C033 C 0.32370(5) 0.04653(8) 0.18232(6) 0.02063(11) Uani 1 d .
H033 H 0.3288(10) -0.047(2) 0.1450(10) 0.025 Uiso 1 d R
C034 C 0.07561(4) 0.75915(8) 0.27742(5) 0.01795(10) Uani 1 d .
H034 H 0.0167(10) 0.8120(18) 0.3041(9) 0.022 Uiso 1 d R
C035 C 0.08305(4) 0.77244(8) 0.18527(5) 0.01844(10) Uani 1 d .
H035 H 0.0348(10) 0.8296(19) 0.1509(9) 0.022 Uiso 1 d R
C036 C 0.14640(4) 0.66877(7) 0.33025(4) 0.01431(8) Uani 1 d .
H036 H 0.1412(9) 0.6527(18) 0.3905(9) 0.017 Uiso 1 d R
C037 C -0.06084(4) 0.74507(8) 0.77855(5) 0.01854(10) Uani 1 d .
H037 H -0.1163(10) 0.6960(18) 0.8163(10) 0.022 Uiso 1 d R
C038 C 0.41813(5) 0.75187(9) 0.83501(5) 0.01983(11) Uani 1 d .
H038 H 0.4675(11) 0.7006(19) 0.8770(10) 0.024 Uiso 1 d R
C039 C 0.32328(5) 0.53199(9) 0.06087(4) 0.01761(9) Uani 1 d .
H03A H 0.3209(11) 0.651(2) 0.0408(10) 0.026 Uiso 1 d R
H03B H 0.2647(10) 0.4696(19) 0.0358(10) 0.026 Uiso 1 d R
H03C H 0.3801(10) 0.4805(19) 0.0367(10) 0.026 Uiso 1 d R
C040 C 0.32679(4) 0.20437(7) 0.14319(5) 0.01622(9) Uani 1 d .
H040 H 0.3322(10) 0.2110(17) 0.0793(9) 0.019 Uiso 1 d R
C041 C 0.18646(4) 1.30002(7) 0.64013(4) 0.01551(9) Uani 1 d .
H041 H 0.1888(9) 1.2879(18) 0.5788(9) 0.019 Uiso 1 d R
C042 C 0.29080(5) 0.47150(9) 0.43775(4) 0.01689(9) Uani 1 d .
H04A H 0.2273(10) 0.411(2) 0.4411(10) 0.025 Uiso 1 d R
H04B H 0.2879(11) 0.580(2) 0.4703(10) 0.025 Uiso 1 d R
H04C H 0.3430(10) 0.405(2) 0.4689(10) 0.025 Uiso 1 d R
C043 C 0.18111(5) 1.03503(10) 0.93846(4) 0.01921(10) Uani 1 d .
H04D H 0.1224(11) 1.088(2) 0.9557(10) 0.029 Uiso 1 d R
H04E H 0.2406(11) 1.094(2) 0.9544(10) 0.029 Uiso 1 d R
H04F H 0.1851(11) 0.931(2) 0.9688(11) 0.029 Uiso 1 d R
C044 C 0.31182(4) 0.17277(7) 0.32847(5) 0.01576(9) Uani 1 d .
H044 H 0.3084(10) 0.1624(18) 0.3923(9) 0.019 Uiso 1 d R

loop_
_atom_site_aniso_label
_atom_site_aniso_U_11
_atom_site_aniso_U_22
_atom_site_aniso_U_33
_atom_site_aniso_U_23
_atom_site_aniso_U_13
_atom_site_aniso_U_12
Cl1 0.02055(6) 0.03033(8) 0.01655(6) 0.00693(5) 0.00708(5) -0.00514(5)
Cl2 0.02073(6) 0.03460(8) 0.01176(5) -0.00428(5) -0.00279(4) -0.00441(6)
Cl3 0.01960(6) 0.03949(10) 0.01943(6) -0.01287(6) -0.00363(5) -0.00507(6)
Cl4 0.02245(7) 0.03903(10) 0.01900(6) 0.01029(6) 0.00895(5) -0.00292(6)
C001 0.00994(16) 0.00951(16) 0.01101(16) 0.00163(13) 0.00002(13) -0.00029(13)
C002 0.00956(16) 0.00950(16) 0.00972(16) -0.00071(12) 0.00078(13) -0.00023(13)
C003 0.01145(17) 0.01078(16) 0.00884(15) -0.00012(13) 0.00091(13) -0.00059(13)
C004 0.01137(18) 0.0154(2) 0.01198(17) -0.00336(15) -0.00057(14) -0.00015(15)
C005 0.01211(17) 0.01101(17) 0.00931(16) 0.00025(13) 0.00104(13) -0.00024(13)
C006 0.01078(17) 0.00906(16) 0.01343(17) -0.00174(14) 0.00062(13) -0.00064(13)
C007 0.00989(16) 0.00875(15) 0.01003(16) 0.00018(12) 0.00186(13) -0.00038(13)
C008 0.01138(18) 0.01242(18) 0.01412(18) 0.00149(14) 0.00363(14) -0.00096(14)
C009 0.01197(18) 0.01406(19) 0.0182(2) 0.00472(16) 0.00466(15) -0.00008(15)
C010 0.01264(19) 0.0185(2) 0.0165(2) 0.00622(18) -0.00241(16) 0.00046(17)
C011 0.01071(17) 0.00871(16) 0.01328(18) -0.00104(13) 0.00114(13) -0.00050(13)
C012 0.01249(19) 0.0152(2) 0.0170(2) 0.00496(16) -0.00185(16) 0.00038(15)
C013 0.00869(15) 0.00957(16) 0.01215(17) 0.00014(13) 0.00081(13) 0.00030(13)
C014 0.00969(16) 0.01160(17) 0.00906(15) -0.00004(13) 0.00075(12) 0.00044(13)
C015 0.00953(16) 0.00949(16) 0.01154(16) 0.00027(13) 0.00172(13) -0.00013(13)
C016 0.0169(2) 0.00890(19) 0.0373(4) -0.0019(2) 0.0025(2) -0.00009(17)
C017 0.00940(16) 0.00928(16) 0.01292(17) 0.00228(13) 0.00067(13) 0.00020(13)
C018 0.01066(18) 0.0140(2) 0.0194(2) -0.00146(16) 0.00307(15) 0.00153(15)
C019 0.00989(17) 0.0149(2) 0.0181(2) -0.00513(16) -0.00114(15) -0.00031(15)
C020 0.01058(16) 0.01099(17) 0.00903(16) 0.00131(12) 0.00142(13) -0.00024(13)
C021 0.01062(17) 0.00848(16) 0.01401(18) 0.00162(14) 0.00057(13) -0.00011(13)
C022 0.01007(16) 0.01026(16) 0.01165(17) 0.00208(13) -0.00038(13) -0.00034(13)
C023 0.01029(18) 0.0160(2) 0.0296(3) -0.0041(2) 0.00003(18) -0.00262(17)
C024 0.00865(16) 0.00973(16) 0.01268(17) -0.00123(13) 0.00038(13) -0.00002(13)
C025 0.0162(2) 0.00874(19) 0.0373(4) 0.0027(2) 0.0011(2) -0.00045(16)
C026 0.01004(16) 0.00913(16) 0.01220(17) 0.00120(13) 0.00193(13) -0.00023(13)
C027 0.0165(2) 0.0246(3) 0.01010(18) -0.00081(17) 0.00186(15) 0.00054(19)
C028 0.01054(19) 0.0165(2) 0.0290(3) 0.0025(2) 0.00234(18) 0.00321(17)
C029 0.01093(18) 0.0182(2) 0.0195(2) -0.00462(18) -0.00003(16) -0.00301(16)
C030 0.01098(18) 0.0157(2) 0.0207(2) -0.00100(17) 0.00325(16) -0.00301(15)
C031 0.0151(2) 0.01117(18) 0.0227(2) -0.00558(17) 0.00176(17) -0.00044(16)
C032 0.0148(2) 0.0111(2) 0.0350(3) 0.0074(2) 0.0025(2) 0.00066(16)
C033 0.0159(2) 0.01007(19) 0.0360(3) -0.0063(2) 0.0017(2) -0.00104(16)
C034 0.01087(19) 0.0162(2) 0.0271(3) -0.00010(19) 0.00325(18) 0.00295(16)
C035 0.01176(19) 0.0169(2) 0.0264(3) 0.0051(2) -0.00102(18) 0.00274(17)
C036 0.01150(18) 0.0148(2) 0.0171(2) -0.00168(16) 0.00424(15) 0.00036(15)
C037 0.01125(19) 0.0157(2) 0.0291(3) 0.0026(2) 0.00426(18) -0.00247(16)
C038 0.0122(2) 0.0202(2) 0.0267(3) 0.0080(2) -0.00168(18) 0.00312(18)
C039 0.0207(2) 0.0228(2) 0.00943(18) -0.00016(17) 0.00161(16) -0.0017(2)
C040 0.0140(2) 0.0128(2) 0.0219(2) -0.00720(17) 0.00090(17) -0.00139(15)
C041 0.01214(18) 0.0138(2) 0.0206(2) 0.00795(17) 0.00114(16) 0.00018(15)
C042 0.0171(2) 0.0238(2) 0.01001(18) 0.00342(17) 0.00254(16) -0.00079(19)
C043 0.0231(3) 0.0249(3) 0.00975(18) -0.00128(18) 0.00205(17) -0.0009(2)
C044 0.0131(2) 0.01102(19) 0.0230(2) 0.00611(17) 0.00084(17) -0.00029(15)

loop_
_atom_type_symbol
_atom_type_description
_atom_type_scat_dispersion_real
_atom_type_scat_dispersion_imag
_atom_type_scat_source
C C 0.0033 0.0016 'International Tables Vol C Tables 4.2.6.8 and 6.1.1.4'
H H 0.0000 0.0000 'International Tables Vol C Tables 4.2.6.8 and 6.1.1.4'
Cl Cl 0.1484 0.1585 'International Tables Vol C Tables 4.2.6.8 and 6.1.1.4'

loop_
_geom_angle_atom_site_label_1
_geom_angle_atom_site_label_2
_geom_angle_atom_site_label_3
_geom_angle
C012 C001 C003 125.58(5)
C012 C001 C015 120.23(5)
C015 C001 C003 114.17(4)
C004 C002 C007 118.62(5)
C004 C002 C020 128.06(5)
C007 C002 C020 113.31(4)
C001 C003 C007 103.62(4)
C006 C003 C001 105.68(4)
C006 C003 C007 104.78(4)
C039 C003 C001 111.55(4)
C039 C003 C006 111.30(5)
C039 C003 C007 118.82(4)
C002 C004 Cl2 124.80(4)
C002 C004 C029 121.41(5)
C029 C004 Cl2 113.78(4)
C011 C005 C022 105.50(4)
C011 C005 C026 104.91(4)
C022 C005 C026 103.61(4)
C043 C005 C011 111.15(5)
C043 C005 C022 111.57(5)
C043 C005 C026 118.99(5)
C021 C006 C003 114.33(4)
C040 C006 C003 125.20(5)
C040 C006 C021 120.46(5)
C002 C007 C003 113.15(4)
C008 C007 C002 118.45(5)
C008 C007 C003 128.39(5)
C007 C008 Cl1 124.65(4)
C030 C008 Cl1 113.54(4)
C030 C008 C007 121.80(5)
C026 C009 Cl4 124.42(5)
C026 C009 C037 121.73(6)
C037 C009 Cl4 113.85(4)
C022 C010 H010 121.4(9)
C022 C010 C038 119.64(6)
C038 C010 H010 118.9(9)
C017 C011 C005 114.19(4)
C031 C011 C005 125.83(5)
C031 C011 C017 119.97(5)
C001 C012 H012 121.5(8)
C001 C012 C035 119.58(6)
C035 C012 H012 118.9(8)
C018 C013 C014 125.73(5)
C018 C013 C022 120.11(5)
C022 C013 C014 114.15(4)
C013 C014 C024 103.66(4)
C017 C014 C013 105.81(4)
C017 C014 C024 104.35(4)
C027 C014 C013 111.26(4)
C027 C014 C017 111.66(5)
C027 C014 C024 118.99(4)
C001 C015 C020 114.20(4)
C036 C015 C001 120.15(5)
C036 C015 C020 125.65(5)
C031 C016 H016 118.5(9)
C032 C016 H016 121.3(9)
C032 C016 C031 120.20(6)
C011 C017 C014 114.39(4)
C041 C017 C011 120.33(5)
C041 C017 C014 125.27(5)
C013 C018 H018 118.6(8)
C013 C018 C028 119.47(6)
C028 C018 H018 121.9(8)
C023 C019 Cl3 113.55(4)
C024 C019 Cl3 124.63(5)
C024 C019 C023 121.82(6)
C015 C020 C002 103.90(4)
C021 C020 C002 104.23(4)
C021 C020 C015 105.98(4)
C042 C020 C002 119.00(4)
C042 C020 C015 111.08(4)
C042 C020 C021 111.59(5)
C006 C021 C020 114.18(4)
C044 C021 C006 119.83(5)
C044 C021 C020 125.99(5)
C010 C022 C005 125.42(5)
C010 C022 C013 120.25(5)
C013 C022 C005 114.32(4)
C019 C023 H023 121.1(8)
C037 C023 C019 119.90(6)
C037 C023 H023 119.0(8)
C019 C024 C014 128.17(5)
C019 C024 C026 118.39(5)
C026 C024 C014 113.41(4)
C033 C025 H025 116.0(9)
C033 C025 C044 120.21(6)
C044 C025 H025 123.8(9)
C009 C026 C005 128.26(5)
C009 C026 C024 118.53(5)
C024 C026 C005 113.19(4)
C014 C027 H02A 115.9(9)
C014 C027 H02B 110.4(9)
C014 C027 H02C 111.7(9)
H02A C027 H02B 104.3(13)
H02A C027 H02C 107.7(13)
H02B C027 H02C 106.2(12)
C018 C028 H028 122.4(8)
C038 C028 C018 120.22(6)
C038 C028 H028 117.4(8)
C004 C029 H029 119.2(8)
C030 C029 C004 120.05(5)
C030 C029 H029 120.8(8)
C008 C030 H030 118.0(8)
C029 C030 C008 119.60(5)
C029 C030 H030 122.4(8)
C011 C031 C016 119.63(6)
C011 C031 H031 119.5(9)
C016 C031 H031 120.9(9)
C016 C032 H032 121.8(10)
C016 C032 C041 120.18(6)
C041 C032 H032 118.0(10)
C025 C033 H033 121.7(9)
C025 C033 C040 120.09(6)
C040 C033 H033 118.2(9)
C035 C034 H034 118.1(8)
C035 C034 C036 120.08(5)
C036 C034 H034 121.8(8)
C012 C035 H035 120.4(9)
C034 C035 C012 120.34(5)
C034 C035 H035 119.2(9)
C015 C036 C034 119.60(6)
C015 C036 H036 118.5(8)
C034 C036 H036 121.8(8)
C009 C037 H037 113.9(8)
C023 C037 C009 119.56(5)
C023 C037 H037 126.5(8)
C010 C038 H038 119.1(9)
C028 C038 C010 120.28(6)
C028 C038 H038 120.7(9)
C003 C039 H03A 109.2(9)
C003 C039 H03B 108.0(9)
C003 C039 H03C 114.1(9)
H03A C039 H03B 111.3(13)
H03A C039 H03C 107.9(13)
H03B C039 H03C 106.4(12)
C006 C040 C033 119.64(6)
C006 C040 H040 122.3(8)
C033 C040 H040 118.1(8)
C017 C041 C032 119.68(6)
C017 C041 H041 119.4(9)
C032 C041 H041 120.9(9)
C020 C042 H04A 108.3(9)
C020 C042 H04B 111.7(9)
C020 C042 H04C 111.5(9)
H04A C042 H04B 109.8(12)
H04A C042 H04C 107.9(12)
H04B C042 H04C 107.4(12)
C005 C043 H04D 111.4(9)
C005 C043 H04E 106.3(9)
C005 C043 H04F 110.0(10)
H04D C043 H04E 115.0(14)
H04D C043 H04F 106.7(13)
H04E C043 H04F 107.4(14)
C021 C044 C025 119.77(6)
C021 C044 H044 119.8(9)
C025 C044 H044 120.4(9)

loop_
_geom_bond_atom_site_label_1
_geom_bond_atom_site_label_2
_geom_bond_distance
Cl1 C008 1.7437(6)
Cl2 C004 1.7463(6)
Cl3 C019 1.7452(6)
Cl4 C009 1.7454(6)
C001 C003 1.5313(7)
C001 C012 1.3888(7)
C001 C015 1.3956(7)
C002 C004 1.3928(7)
C002 C007 1.4280(7)
C002 C020 1.5493(7)
C003 C006 1.5284(7)
C003 C007 1.5500(7)
C003 C039 1.5217(8)
C004 C029 1.3955(8)
C005 C011 1.5281(7)
C005 C022 1.5314(7)
C005 C026 1.5496(7)
C005 C043 1.5211(8)
C006 C021 1.3955(8)
C006 C040 1.3885(8)
C007 C008 1.3938(7)
C008 C030 1.3929(8)
C009 C026 1.3943(7)
C009 C037 1.3946(9)
C010 H010 0.873(13)
C010 C022 1.3873(8)
C010 C038 1.3931(10)
C011 C017 1.3956(8)
C011 C031 1.3899(8)
C012 H012 0.900(14)
C012 C035 1.3956(9)
C013 C014 1.5311(7)
C013 C018 1.3901(7)
C013 C022 1.3958(7)
C014 C017 1.5285(7)
C014 C024 1.5502(7)
C014 C027 1.5242(8)
C015 C020 1.5323(7)
C015 C036 1.3895(8)
C016 H016 0.915(16)
C016 C031 1.3986(10)
C016 C032 1.3859(12)
C017 C041 1.3872(8)
C018 H018 0.977(13)
C018 C028 1.3979(9)
C019 C023 1.3916(9)
C019 C024 1.3917(7)
C020 C021 1.5268(7)
C020 C042 1.5205(7)
C021 C044 1.3900(8)
C023 H023 0.963(14)
C023 C037 1.3728(11)
C024 C026 1.4269(7)
C025 H025 0.955(16)
C025 C033 1.3884(12)
C025 C044 1.3970(10)
C027 H02A 0.965(16)
C027 H02B 1.001(15)
C027 H02C 0.965(15)
C028 H028 0.986(14)
C028 C038 1.3860(11)
C029 H029 0.933(14)
C029 C030 1.3727(9)
C030 H030 0.974(13)
C031 H031 0.960(13)
C032 H032 0.913(16)
C032 C041 1.3950(10)
C033 H033 0.939(15)
C033 C040 1.3950(10)
C034 H034 1.010(13)
C034 C035 1.3863(10)
C034 C036 1.3992(9)
C035 H035 0.923(14)
C036 H036 0.914(13)
C037 H037 1.046(14)
C038 H038 0.974(15)
C039 H03A 1.002(16)
C039 H03B 0.989(15)
C039 H03C 0.965(15)
C040 H040 0.960(14)
C041 H041 0.920(13)
C042 H04A 0.993(15)
C042 H04B 0.997(16)
C042 H04C 0.978(15)
C043 H04D 0.952(15)
C043 H04E 0.949(15)
C043 H04F 0.951(17)
C044 H044 0.958(13)

loop_
_geom_torsion_atom_site_label_1
_geom_torsion_atom_site_label_2
_geom_torsion_atom_site_label_3
_geom_torsion_atom_site_label_4
_geom_torsion
Cl1 C008 C030 C029 -179.21(5)
Cl2 C004 C029 C030 176.36(5)
Cl3 C019 C023 C037 -177.30(5)
Cl3 C019 C024 C014 -4.32(8)
Cl3 C019 C024 C026 177.34(4)
Cl4 C009 C026 C005 3.03(8)
Cl4 C009 C026 C024 -178.79(4)
Cl4 C009 C037 C023 178.78(5)
C001 C003 C006 C021 -53.57(5)
C001 C003 C006 C040 126.22(5)
C001 C003 C007 C002 56.68(5)
C001 C003 C007 C008 -121.97(6)
C001 C012 C035 C034 -0.81(9)
C001 C015 C020 C002 56.52(5)
C001 C015 C020 C021 -53.01(5)
C001 C015 C020 C042 -174.39(5)
C001 C015 C036 C034 -0.71(8)
C002 C004 C029 C030 -2.35(9)
C002 C007 C008 Cl1 -179.74(4)
C002 C007 C008 C030 -0.76(8)
C002 C020 C021 C006 -55.87(5)
C002 C020 C021 C044 123.80(5)
C003 C001 C012 C035 -177.49(5)
C003 C001 C015 C020 -0.69(6)
C003 C001 C015 C036 178.40(5)
C003 C006 C021 C020 -0.05(6)
C003 C006 C021 C044 -179.74(5)
C003 C006 C040 C033 -179.73(5)
C003 C007 C008 Cl1 -1.14(8)
C003 C007 C008 C030 177.83(5)
C004 C002 C007 C003 179.52(5)
C004 C002 C007 C008 -1.68(7)
C004 C002 C020 C015 124.23(6)
C004 C002 C020 C021 -124.95(6)
C004 C002 C020 C042 0.12(8)
C004 C029 C030 C008 -0.16(9)
C005 C011 C017 C014 -0.82(6)
C005 C011 C017 C041 179.48(5)
C005 C011 C031 C016 179.71(6)
C006 C003 C007 C002 -53.90(5)
C006 C003 C007 C008 127.45(5)
C006 C021 C044 C025 -0.66(8)
C007 C002 C004 Cl2 -175.31(4)
C007 C002 C004 C029 3.25(8)
C007 C002 C020 C015 -54.62(5)
C007 C002 C020 C021 56.20(5)
C007 C002 C020 C042 -178.73(5)
C007 C003 C006 C021 55.52(6)
C007 C003 C006 C040 -124.69(5)
C007 C008 C030 C029 1.71(9)
C011 C005 C022 C010 127.49(6)
C011 C005 C022 C013 -53.69(6)
C011 C005 C026 C009 -127.07(6)
C011 C005 C026 C024 54.67(5)
C011 C017 C041 C032 0.99(8)
C012 C001 C003 C006 -127.45(5)
C012 C001 C003 C007 122.63(5)
C012 C001 C003 C039 -6.35(7)
C012 C001 C015 C020 -179.42(5)
C012 C001 C015 C036 -0.33(8)
C013 C014 C017 C011 -52.97(6)
C013 C014 C017 C041 126.72(5)
C013 C014 C024 C019 -122.89(6)
C013 C014 C024 C026 55.52(5)
C013 C018 C028 C038 -1.01(9)
C014 C013 C018 C028 -177.71(5)
C014 C013 C022 C005 0.03(6)
C014 C013 C022 C010 178.92(5)
C014 C017 C041 C032 -178.68(5)
C014 C024 C026 C005 0.21(6)
C014 C024 C026 C009 -178.24(5)
C015 C001 C003 C006 53.90(5)
C015 C001 C003 C007 -56.02(5)
C015 C001 C003 C039 175.00(5)
C015 C001 C012 C035 1.09(8)
C015 C020 C021 C006 53.42(6)
C015 C020 C021 C044 -126.91(6)
C016 C032 C041 C017 -0.13(9)
C017 C011 C031 C016 0.38(8)
C017 C014 C024 C019 126.52(6)
C017 C014 C024 C026 -55.07(5)
C018 C013 C014 C017 -127.60(5)
C018 C013 C014 C024 122.90(5)
C018 C013 C014 C027 -6.14(8)
C018 C013 C022 C005 -179.11(5)
C018 C013 C022 C010 -0.22(8)
C018 C028 C038 C010 -0.42(10)
C019 C023 C037 C009 -0.43(10)
C019 C024 C026 C005 178.78(5)
C019 C024 C026 C009 0.34(7)
C020 C002 C004 Cl2 5.89(8)
C020 C002 C004 C029 -175.55(5)
C020 C002 C007 C003 -1.51(6)
C020 C002 C007 C008 177.29(5)
C020 C015 C036 C034 178.27(5)
C020 C021 C044 C025 179.68(5)
C021 C006 C040 C033 0.06(8)
C022 C005 C011 C017 54.10(6)
C022 C005 C011 C031 -125.26(6)
C022 C005 C026 C009 122.51(6)
C022 C005 C026 C024 -55.75(5)
C022 C010 C038 C028 1.53(10)
C022 C013 C014 C017 53.32(5)
C022 C013 C014 C024 -56.19(5)
C022 C013 C014 C027 174.78(5)
C022 C013 C018 C028 1.32(8)
C023 C019 C024 C014 176.03(5)
C023 C019 C024 C026 -2.31(8)
C024 C014 C017 C011 56.05(5)
C024 C014 C017 C041 -124.27(5)
C024 C019 C023 C037 2.38(9)
C025 C033 C040 C006 -0.35(9)
C026 C005 C011 C017 -54.96(6)
C026 C005 C011 C031 125.68(6)
C026 C005 C022 C010 -122.52(6)
C026 C005 C022 C013 56.30(5)
C026 C009 C037 C023 -1.54(10)
C027 C014 C017 C011 -174.17(5)
C027 C014 C017 C041 5.51(7)
C027 C014 C024 C019 1.26(8)
C027 C014 C024 C026 179.66(5)
C031 C011 C017 C014 178.59(5)
C031 C011 C017 C041 -1.12(8)
C031 C016 C032 C041 -0.61(10)
C032 C016 C031 C011 0.48(9)
C033 C025 C044 C021 0.37(9)
C035 C034 C036 C015 0.99(9)
C036 C015 C020 C002 -122.52(5)
C036 C015 C020 C021 127.95(6)
C036 C015 C020 C042 6.58(7)
C036 C034 C035 C012 -0.23(10)
C037 C009 C026 C005 -176.62(5)
C037 C009 C026 C024 1.56(8)
C038 C010 C022 C005 177.55(6)
C038 C010 C022 C013 -1.21(9)
C039 C003 C006 C021 -174.84(5)
C039 C003 C006 C040 4.96(7)
C039 C003 C007 C002 -178.93(5)
C039 C003 C007 C008 2.41(8)
C040 C006 C021 C020 -179.85(5)
C040 C006 C021 C044 0.46(8)
C042 C020 C021 C006 174.47(5)
C042 C020 C021 C044 -5.86(7)
C043 C005 C011 C017 175.19(5)
C043 C005 C011 C031 -4.17(8)
C043 C005 C022 C010 6.68(8)
C043 C005 C022 C013 -174.50(5)
C043 C005 C026 C009 -2.01(8)
C043 C005 C026 C024 179.73(5)
C044 C025 C033 C040 0.14(10)
